data_2020624
loop_
_publ_author_name
'Rong, Yi'
'Sambade, David'
'Parkin, Gerard'

_publ_section_title
;
 Molecular structures of
 tris(1-<i>tert</i>-butyl-2-mercaptoimidazolyl)hydroborate complexes of
 titanium, zirconium and hafnium
;
_journal_coeditor_code YP3125
_journal_issue 11
_journal_name_full 'Acta Crystallographica Section C'
_journal_page_first 806
_journal_page_last 812
_journal_paper_doi 10.1107/S2053229616008925
_journal_volume 72
_journal_year 2016
_chemical_formula_iupac '[Zr (C14 H24 B N4 S2) Cl2 (C5 H5)]'
_chemical_formula_moiety 'C19 H29 B Cl2 N4 S2 Zr'
_chemical_formula_sum 'C19 H29 B Cl2 N4 S2 Zr'
_chemical_formula_weight 550.51
_chemical_name_systematic
'[Bis(1-<i>tert</i>-butyl-2-sulfanylidene-2,3-dihydro-1<i>H</i>-imidazol-3-yl)borato-\k^3^<i>S</i>,<i>S</i>',<i>H</i>]dichlorido(\h^5^-cyclopentadienyl)zirconium(IV)'
_space_group_crystal_system monoclinic
_space_group_IT_number 4
_space_group_name_Hall 'P 2yb'
_space_group_name_H-M_alt 'P 1 21 1'
_symmetry_space_group_name_Hall 'P 2yb'
_symmetry_space_group_name_H-M 'P 1 21 1'
_atom_sites_solution_hydrogens mixed
_audit_creation_method SHELXL-2014/7
_cell_angle_alpha 90
_cell_angle_beta 90.814(5)
_cell_angle_gamma 90
_cell_formula_units_Z 4
_cell_length_a 10.202(3)
_cell_length_b 18.210(6)
_cell_length_c 13.356(4)
_cell_measurement_reflns_used 9905
_cell_measurement_temperature 150(2)
_cell_measurement_theta_max 28.06
_cell_measurement_theta_min 2.24
_cell_volume 2481.0(13)
_computing_cell_refinement
;
SAINT (Bruker, 2011)
;
_computing_data_collection
;
APEX2 (Bruker, 2011)
;
_computing_data_reduction
;
SAINT (Bruker, 2011)
;
_computing_molecular_graphics
;
SHELXTL (Sheldrick, 2008)
;
_computing_publication_material
;
SHELXTL (Sheldrick, 2008)
;
_computing_structure_refinement
;
SHELXL2014 (Sheldrick, 2015)
;
_computing_structure_solution
;
SHELXS97 (Sheldrick, 2008)
;
_diffrn_ambient_temperature 150(2)
_diffrn_measured_fraction_theta_full 1.000
_diffrn_measured_fraction_theta_max 0.997
_diffrn_measurement_device_type 'Bruker APEXII CCD'
_diffrn_measurement_method '\f and \w scans'
_diffrn_radiation_type MoK\a
_diffrn_radiation_wavelength 0.71073
_diffrn_reflns_av_R_equivalents 0.0718
_diffrn_reflns_limit_h_max 14
_diffrn_reflns_limit_h_min -14
_diffrn_reflns_limit_k_max 26
_diffrn_reflns_limit_k_min -26
_diffrn_reflns_limit_l_max 19
_diffrn_reflns_limit_l_min -19
_diffrn_reflns_number 40175
_diffrn_reflns_theta_full 25.242
_diffrn_reflns_theta_max 30.548
_diffrn_reflns_theta_min 1.525
_exptl_absorpt_coefficient_mu 0.840
_exptl_absorpt_correction_T_max 0.7461
_exptl_absorpt_correction_T_min 0.6500
_exptl_absorpt_correction_type empirical
_exptl_absorpt_process_details
;
(SADABS; Bruker, 2014)
;
_exptl_crystal_colour yellow
_exptl_crystal_density_diffrn 1.474
_exptl_crystal_description plate
_exptl_crystal_F_000 1128
_exptl_crystal_size_max 0.170
_exptl_crystal_size_mid 0.100
_exptl_crystal_size_min 0.060
_refine_diff_density_max 2.418
_refine_diff_density_min -0.566
_refine_ls_abs_structure_details
;
Refined as an inversion twin
;
_refine_ls_abs_structure_Flack -0.06(6)
_refine_ls_extinction_method none
_refine_ls_goodness_of_fit_ref 1.001
_refine_ls_hydrogen_treatment mixed
_refine_ls_matrix_type full
_refine_ls_number_parameters 542
_refine_ls_number_reflns 15132
_refine_ls_number_restraints 2
_refine_ls_restrained_S_all 1.001
_refine_ls_R_factor_all 0.0892
_refine_ls_R_factor_gt 0.0558
_refine_ls_shift/su_max 0.001
_refine_ls_shift/su_mean 0.000
_refine_ls_structure_factor_coef Fsqd
_refine_ls_weighting_details 'w=1/[\s^2^(Fo^2^)+(0.0535P)^2^] where P=(Fo^2^+2Fc^2^)/3'
_refine_ls_weighting_scheme calc
_refine_ls_wR_factor_gt 0.1144
_refine_ls_wR_factor_ref 0.1291
_reflns_number_gt 10542
_reflns_number_total 15132
_reflns_threshold_expression 'I > 2\s(I)'
_cod_data_source_file yp3125sup1.cif
_cod_data_source_block III
_cod_depositor_comments 'Adding full bibliography for 2020622--2020626.cif.'
_cod_original_cell_volume 2481.1(14)
_cod_database_code 2020624
_shelx_space_group_comment
;
The symmetry employed for this shelxl refinement is uniquely defined
by the following loop, which should always be used as a source of
symmetry information in preference to the above space-group names.
They are only intended as comments.
;
_shelx_estimated_absorpt_t_min 0.870
_shelx_estimated_absorpt_t_max 0.951

loop_
_space_group_symop_operation_xyz
'x, y, z'
'-x, y+1/2, -z'

loop_
_atom_site_type_symbol
_atom_site_label
_atom_site_fract_x
_atom_site_fract_y
_atom_site_fract_z
_atom_site_U_iso_or_equiv
_atom_site_adp_type
_atom_site_calc_flag
_atom_site_occupancy
Zr Zr1 -0.08463(6) 0.03014(3) 0.68589(5) 0.02395(15) Uani d 1
Zr Zr2 0.61061(7) 0.00823(4) 0.19824(5) 0.02781(16) Uani d 1
B B1 0.2225(7) 0.0416(4) 0.7126(6) 0.0274(17) Uani d 1
H H11 0.2738 -0.0077 0.7245 0.033 Uiso calc 1
H H12 0.131(4) 0.003(3) 0.723(5) 0.033 Uiso d 1
B B2 0.2986(8) 0.0107(5) 0.1980(6) 0.0284(16) Uani d 1
H H21 0.2526 0.0619 0.2062 0.034 Uiso calc 1
H H22 0.408(4) 0.033(4) 0.204(5) 0.034 Uiso d 1
Cl Cl1 -0.0641(2) -0.09353(10) 0.76340(14) 0.0393(5) Uani d 1
Cl Cl2 -0.0122(2) -0.02022(11) 0.52511(14) 0.0402(4) Uani d 1
Cl Cl11 0.5698(2) 0.06303(12) 0.03324(15) 0.0474(5) Uani d 1
Cl Cl12 0.5977(2) 0.13123(10) 0.27860(15) 0.0399(5) Uani d 1
S S1 -0.02925(17) 0.09099(10) 0.85954(13) 0.0270(4) Uani d 1
S S2 0.01531(16) 0.15579(10) 0.61984(13) 0.0265(4) Uani d 1
S S11 0.50360(17) -0.11164(10) 0.11772(13) 0.0283(4) Uani d 1
S S12 0.52529(16) -0.05079(10) 0.36463(13) 0.0286(4) Uani d 1
N N11 0.2272(5) 0.0988(3) 0.7983(4) 0.0279(13) Uani d 1
N N12 0.1811(6) 0.1774(3) 0.9155(4) 0.0343(15) Uani d 1
N N21 0.2432(5) 0.0807(3) 0.6116(4) 0.0272(13) Uani d 1
N N22 0.2197(5) 0.1552(3) 0.4834(4) 0.0245(12) Uani d 1
N N41 0.2841(5) -0.0285(3) 0.0946(4) 0.0246(12) Uani d 1
N N42 0.3061(5) -0.1071(3) -0.0280(4) 0.0250(12) Uani d 1
N N51 0.2772(5) -0.0471(3) 0.2808(4) 0.0260(13) Uani d 1
N N52 0.2976(6) -0.1263(3) 0.4035(4) 0.0265(13) Uani d 1
C C11 0.1303(7) 0.1232(4) 0.8562(5) 0.0264(14) Uani d 1
C C12 0.3392(7) 0.1372(5) 0.8216(6) 0.043(2) Uani d 1
H H12A 0.4224 0.1301 0.7921 0.051 Uiso calc 1
C C13 0.3120(8) 0.1856(6) 0.8921(7) 0.051(2) Uani d 1
H H13A 0.3715 0.2197 0.9214 0.062 Uiso calc 1
C C14 0.1081(9) 0.2274(4) 0.9856(6) 0.041(2) Uani d 1
C C15 0.0061(10) 0.2714(5) 0.9248(6) 0.050(2) Uani d 1
H H15A -0.0391 0.3056 0.9692 0.075 Uiso calc 1
H H15B -0.0578 0.2376 0.8944 0.075 Uiso calc 1
H H15C 0.0502 0.2990 0.8721 0.075 Uiso calc 1
C C16 0.2058(11) 0.2782(5) 1.0371(7) 0.060(3) Uani d 1
H H16A 0.1588 0.3130 1.0797 0.090 Uiso calc 1
H H16B 0.2549 0.3054 0.9865 0.090 Uiso calc 1
H H16C 0.2668 0.2492 1.0784 0.090 Uiso calc 1
C C17 0.0426(11) 0.1814(5) 1.0685(6) 0.053(3) Uani d 1
H H17A 0.0166 0.2137 1.1233 0.079 Uiso calc 1
H H17B 0.1048 0.1446 1.0939 0.079 Uiso calc 1
H H17C -0.0351 0.1566 1.0407 0.079 Uiso calc 1
C C21 0.1646(6) 0.1307(4) 0.5695(5) 0.0227(13) Uani d 1
C C22 0.3522(7) 0.0723(4) 0.5496(5) 0.0296(15) Uani d 1
H H22A 0.4240 0.0401 0.5616 0.035 Uiso calc 1
C C23 0.3383(6) 0.1173(4) 0.4709(5) 0.0285(15) Uani d 1
H H23A 0.3973 0.1226 0.4170 0.034 Uiso calc 1
C C24 0.1667(7) 0.2138(4) 0.4138(5) 0.0308(16) Uani d 1
C C25 0.2692(8) 0.2278(5) 0.3309(6) 0.042(2) Uani d 1
H H25A 0.2352 0.2646 0.2838 0.063 Uiso calc 1
H H25B 0.2860 0.1818 0.2950 0.063 Uiso calc 1
H H25C 0.3510 0.2456 0.3616 0.063 Uiso calc 1
C C26 0.0392(7) 0.1869(5) 0.3652(6) 0.042(2) Uani d 1
H H26A -0.0006 0.2267 0.3259 0.063 Uiso calc 1
H H26B -0.0214 0.1714 0.4174 0.063 Uiso calc 1
H H26C 0.0578 0.1453 0.3212 0.063 Uiso calc 1
C C27 0.1497(8) 0.2842(4) 0.4725(6) 0.0378(18) Uani d 1
H H27A 0.1079 0.3213 0.4296 0.057 Uiso calc 1
H H27B 0.2356 0.3020 0.4954 0.057 Uiso calc 1
H H27C 0.0944 0.2748 0.5306 0.057 Uiso calc 1
C C31 -0.3023(8) 0.0546(6) 0.7640(7) 0.054(3) Uani d 1
H H31A -0.3187 0.0588 0.8374 0.065 Uiso calc 1
C C32 -0.2759(7) 0.1137(5) 0.6988(7) 0.046(2) Uani d 1
H H32A -0.2725 0.1668 0.7179 0.055 Uiso calc 1
C C33 -0.2800(7) 0.0860(5) 0.6007(6) 0.042(2) Uani d 1
H H33A -0.2785 0.1162 0.5382 0.050 Uiso calc 1
C C34 -0.3061(7) 0.0108(5) 0.6055(6) 0.044(2) Uani d 1
H H34A -0.3248 -0.0217 0.5467 0.053 Uiso calc 1
C C35 -0.3198(8) -0.0091(6) 0.7056(8) 0.055(3) Uani d 1
H H35A -0.3501 -0.0579 0.7305 0.066 Uiso calc 1
C C41 0.3604(7) -0.0822(4) 0.0588(5) 0.0251(14) Uani d 1
C C42 0.1798(7) -0.0196(4) 0.0288(5) 0.0282(15) Uani d 1
H H42A 0.1103 0.0146 0.0360 0.034 Uiso calc 1
C C43 0.1926(7) -0.0667(4) -0.0464(5) 0.0291(15) Uani d 1
H H43A 0.1349 -0.0719 -0.1024 0.035 Uiso calc 1
C C44 0.3573(7) -0.1671(4) -0.0948(5) 0.0308(16) Uani d 1
C C45 0.4866(8) -0.1406(5) -0.1393(6) 0.043(2) Uani d 1
H H45A 0.5205 -0.1782 -0.1847 0.065 Uiso calc 1
H H45B 0.5506 -0.1317 -0.0853 0.065 Uiso calc 1
H H45C 0.4714 -0.0950 -0.1766 0.065 Uiso calc 1
C C46 0.2558(8) -0.1797(5) -0.1808(5) 0.0369(18) Uani d 1
H H46A 0.2880 -0.2180 -0.2258 0.055 Uiso calc 1
H H46B 0.2433 -0.1340 -0.2184 0.055 Uiso calc 1
H H46C 0.1721 -0.1952 -0.1526 0.055 Uiso calc 1
C C47 0.3710(9) -0.2378(4) -0.0355(6) 0.043(2) Uani d 1
H H47A 0.3960 -0.2777 -0.0806 0.064 Uiso calc 1
H H47B 0.2872 -0.2496 -0.0044 0.064 Uiso calc 1
H H47C 0.4387 -0.2317 0.0166 0.064 Uiso calc 1
C C51 0.3622(6) -0.0747(4) 0.3495(5) 0.0237(14) Uani d 1
C C52 0.1584(6) -0.0814(4) 0.2922(6) 0.0337(17) Uani d 1
H H52A 0.0816 -0.0723 0.2531 0.040 Uiso calc 1
C C53 0.1685(7) -0.1291(5) 0.3665(6) 0.0372(18) Uani d 1
H H53A 0.1005 -0.1598 0.3905 0.045 Uiso calc 1
C C54 0.3524(7) -0.1763(4) 0.4836(5) 0.0316(16) Uani d 1
C C55 0.4532(9) -0.2269(4) 0.4342(7) 0.043(2) Uani d 1
H H55A 0.4833 -0.2638 0.4827 0.065 Uiso calc 1
H H55B 0.5280 -0.1977 0.4120 0.065 Uiso calc 1
H H55C 0.4125 -0.2515 0.3764 0.065 Uiso calc 1
C C56 0.4125(9) -0.1312(4) 0.5684(5) 0.040(2) Uani d 1
H H56A 0.4434 -0.1642 0.6217 0.060 Uiso calc 1
H H56B 0.3463 -0.0978 0.5950 0.060 Uiso calc 1
H H56C 0.4864 -0.1027 0.5431 0.060 Uiso calc 1
C C57 0.2412(9) -0.2213(5) 0.5280(6) 0.044(2) Uani d 1
H H57A 0.2766 -0.2541 0.5799 0.066 Uiso calc 1
H H57B 0.1990 -0.2506 0.4751 0.066 Uiso calc 1
H H57C 0.1766 -0.1882 0.5575 0.066 Uiso calc 1
C C61 0.8455(9) 0.0234(7) 0.1557(13) 0.090(5) Uani d 1
H H61A 0.8828 0.0628 0.1124 0.108 Uiso calc 1
C C62 0.8129(8) -0.0471(6) 0.1254(6) 0.048(2) Uani d 1
H H62A 0.8206 -0.0666 0.0558 0.057 Uiso calc 1
C C63 0.7871(7) -0.0879(5) 0.2082(7) 0.042(2) Uani d 1
H H63A 0.7724 -0.1422 0.2092 0.050 Uiso calc 1
C C64 0.8062(9) -0.0442(9) 0.2909(8) 0.082(5) Uani d 1
H H64A 0.8071 -0.0614 0.3620 0.098 Uiso calc 1
C C65 0.8405(9) 0.0243(9) 0.2594(14) 0.109(7) Uani d 1
H H65A 0.8728 0.0651 0.3035 0.130 Uiso calc 1

loop_
_atom_site_aniso_label
_atom_site_aniso_U_11
_atom_site_aniso_U_22
_atom_site_aniso_U_33
_atom_site_aniso_U_12
_atom_site_aniso_U_13
_atom_site_aniso_U_23
Zr1 0.0222(3) 0.0271(3) 0.0224(3) -0.0024(3) -0.0053(2) 0.0024(3)
Zr2 0.0257(3) 0.0307(4) 0.0271(3) -0.0065(3) 0.0041(3) -0.0064(3)
B1 0.021(4) 0.024(4) 0.037(4) 0.007(3) 0.000(3) 0.000(3)
B2 0.032(4) 0.027(4) 0.026(4) -0.003(3) -0.006(3) 0.002(3)
Cl1 0.0457(11) 0.0295(10) 0.0423(11) -0.0107(8) -0.0177(9) 0.0065(8)
Cl2 0.0489(12) 0.0429(11) 0.0286(9) 0.0018(9) -0.0061(8) -0.0103(8)
Cl11 0.0714(15) 0.0394(11) 0.0317(10) -0.0050(10) 0.0129(10) 0.0029(8)
Cl12 0.0446(11) 0.0338(10) 0.0416(11) -0.0123(8) 0.0134(9) -0.0126(8)
S1 0.0254(8) 0.0325(10) 0.0232(8) -0.0027(7) 0.0013(7) -0.0012(7)
S2 0.0233(8) 0.0287(9) 0.0275(9) 0.0051(7) 0.0049(7) 0.0042(7)
S11 0.0254(9) 0.0283(9) 0.0310(9) 0.0023(7) -0.0085(7) -0.0055(7)
S12 0.0205(8) 0.0394(10) 0.0258(9) -0.0047(7) -0.0035(6) 0.0002(7)
N11 0.022(3) 0.031(3) 0.030(3) 0.004(2) -0.005(2) 0.000(3)
N12 0.042(4) 0.037(4) 0.024(3) -0.011(3) 0.002(3) -0.004(3)
N21 0.024(3) 0.028(3) 0.030(3) 0.005(2) 0.003(2) -0.001(2)
N22 0.024(3) 0.025(3) 0.025(3) 0.000(2) 0.003(2) 0.001(2)
N41 0.022(3) 0.026(3) 0.026(3) 0.000(2) -0.002(2) -0.002(2)
N42 0.027(3) 0.027(3) 0.021(3) 0.002(2) -0.007(2) -0.004(2)
N51 0.020(3) 0.034(3) 0.024(3) -0.002(2) 0.002(2) 0.000(3)
N52 0.024(3) 0.033(3) 0.022(3) -0.003(2) -0.002(2) 0.001(2)
C11 0.031(4) 0.026(4) 0.022(3) 0.001(3) -0.007(3) 0.004(3)
C12 0.023(4) 0.066(6) 0.039(4) -0.010(4) -0.006(3) -0.002(4)
C13 0.034(5) 0.071(6) 0.049(5) -0.028(4) -0.006(4) -0.018(5)
C14 0.063(6) 0.031(4) 0.030(4) -0.014(4) 0.013(4) -0.006(3)
C15 0.079(7) 0.029(4) 0.043(5) -0.001(4) 0.017(5) 0.002(4)
C16 0.101(8) 0.045(5) 0.034(5) -0.029(5) 0.003(5) -0.012(4)
C17 0.091(8) 0.037(5) 0.031(4) -0.011(5) 0.021(5) -0.006(4)
C21 0.021(3) 0.024(3) 0.023(3) -0.004(3) 0.004(3) -0.002(3)
C22 0.019(3) 0.031(4) 0.038(4) 0.004(3) 0.007(3) -0.001(3)
C23 0.021(3) 0.029(4) 0.036(4) -0.004(3) 0.009(3) -0.002(3)
C24 0.025(4) 0.039(4) 0.029(4) 0.002(3) 0.002(3) 0.005(3)
C25 0.034(4) 0.050(5) 0.041(5) 0.003(4) 0.005(4) 0.018(4)
C26 0.027(4) 0.066(6) 0.033(4) -0.003(4) 0.001(3) 0.006(4)
C27 0.039(5) 0.028(4) 0.046(5) 0.003(3) -0.003(4) 0.009(3)
C31 0.022(4) 0.104(9) 0.037(5) 0.017(4) 0.005(3) 0.006(5)
C32 0.021(4) 0.055(6) 0.062(6) 0.012(4) -0.005(4) -0.010(5)
C33 0.019(4) 0.057(6) 0.048(5) 0.000(4) -0.007(3) 0.015(4)
C34 0.025(4) 0.059(6) 0.048(5) -0.011(4) -0.016(3) -0.007(4)
C35 0.019(4) 0.071(7) 0.074(7) -0.011(4) -0.008(4) 0.025(5)
C41 0.027(4) 0.026(4) 0.022(3) -0.002(3) -0.003(3) 0.001(3)
C42 0.028(4) 0.029(4) 0.028(3) 0.003(3) -0.006(3) 0.000(3)
C43 0.030(4) 0.029(4) 0.029(4) 0.000(3) -0.005(3) 0.005(3)
C44 0.028(4) 0.035(4) 0.030(4) 0.000(3) -0.007(3) -0.005(3)
C45 0.044(5) 0.056(5) 0.031(4) 0.006(4) 0.005(4) -0.006(4)
C46 0.043(5) 0.040(4) 0.027(4) -0.002(4) -0.009(3) -0.005(3)
C47 0.049(5) 0.027(4) 0.052(5) 0.005(4) -0.018(4) -0.002(4)
C51 0.021(3) 0.030(4) 0.020(3) -0.001(3) -0.004(3) -0.005(3)
C52 0.012(3) 0.049(5) 0.041(4) 0.000(3) 0.001(3) 0.001(4)
C53 0.022(4) 0.054(5) 0.036(4) -0.011(3) 0.001(3) 0.005(4)
C54 0.032(4) 0.031(4) 0.032(4) -0.006(3) -0.008(3) 0.003(3)
C55 0.048(5) 0.027(4) 0.055(5) 0.001(4) -0.013(4) -0.003(4)
C56 0.059(5) 0.039(5) 0.022(4) -0.013(4) -0.005(4) 0.005(3)
C57 0.055(6) 0.035(5) 0.042(5) -0.015(4) -0.005(4) 0.004(4)
C61 0.038(5) 0.051(7) 0.183(14) -0.006(5) 0.053(7) 0.026(8)
C62 0.040(5) 0.073(7) 0.030(4) 0.012(4) 0.008(4) -0.004(4)
C63 0.024(4) 0.046(5) 0.055(5) -0.001(3) -0.003(4) 0.012(4)
C64 0.019(4) 0.181(15) 0.045(6) 0.024(7) -0.013(4) -0.033(8)
C65 0.016(4) 0.106(11) 0.203(17) -0.003(6) -0.002(7) -0.113(12)

loop_
_atom_type_symbol
_atom_type_description
_atom_type_scat_dispersion_real
_atom_type_scat_dispersion_imag
_atom_type_scat_source
C C 0.0033 0.0016 'International Tables Vol C Tables 4.2.6.8 and 6.1.1.4'
H H 0.0000 0.0000 'International Tables Vol C Tables 4.2.6.8 and 6.1.1.4'
B B 0.0013 0.0007 'International Tables Vol C Tables 4.2.6.8 and 6.1.1.4'
Cl Cl 0.1484 0.1585 'International Tables Vol C Tables 4.2.6.8 and 6.1.1.4'
N N 0.0061 0.0033 'International Tables Vol C Tables 4.2.6.8 and 6.1.1.4'
S S 0.1246 0.1234 'International Tables Vol C Tables 4.2.6.8 and 6.1.1.4'
Zr Zr -2.9673 0.5597 'International Tables Vol C Tables 4.2.6.8 and 6.1.1.4'

loop_
_geom_angle_atom_site_label_1
_geom_angle_atom_site_label_2
_geom_angle_atom_site_label_3
_geom_angle
H12 Zr1 Cl2 78.9(16)
H12 Zr1 C32 150.2(14)
Cl2 Zr1 C32 122.4(2)
H12 Zr1 Cl1 68.9(12)
Cl2 Zr1 Cl1 90.07(7)
C32 Zr1 Cl1 126.0(2)
H12 Zr1 C33 160.0(14)
Cl2 Zr1 C33 90.1(2)
C32 Zr1 C33 32.7(3)
Cl1 Zr1 C33 128.4(2)
H12 Zr1 C31 143.0(16)
Cl2 Zr1 C31 135.1(2)
C32 Zr1 C31 32.9(3)
Cl1 Zr1 C31 93.3(3)
C33 Zr1 C31 53.9(3)
H12 Zr1 C34 155.8(14)
Cl2 Zr1 C34 81.6(2)
C32 Zr1 C34 54.0(3)
Cl1 Zr1 C34 96.9(2)
C33 Zr1 C34 32.4(3)
C31 Zr1 C34 53.5(3)
H12 Zr1 C35 145.5(12)
Cl2 Zr1 C35 106.5(3)
C32 Zr1 C35 54.3(3)
Cl1 Zr1 C35 76.9(2)
C33 Zr1 C35 53.7(3)
C31 Zr1 C35 32.5(3)
C34 Zr1 C35 32.2(3)
H12 Zr1 S1 73.1(16)
Cl2 Zr1 S1 149.97(7)
C32 Zr1 S1 80.8(2)
Cl1 Zr1 S1 89.93(6)
C33 Zr1 S1 113.0(2)
C31 Zr1 S1 74.8(2)
C34 Zr1 S1 128.1(2)
C35 Zr1 S1 102.7(3)
H12 Zr1 S2 83.5(12)
Cl2 Zr1 S2 84.83(7)
C32 Zr1 S2 78.5(2)
Cl1 Zr1 S2 152.47(6)
C33 Zr1 S2 78.8(2)
C31 Zr1 S2 109.3(3)
C34 Zr1 S2 109.0(2)
C35 Zr1 S2 130.4(2)
S1 Zr1 S2 81.44(6)
H12 Zr1 B1 17.4(12)
Cl2 Zr1 B1 79.23(15)
C32 Zr1 B1 137.0(3)
Cl1 Zr1 B1 86.31(15)
C33 Zr1 B1 144.0(2)
C31 Zr1 B1 145.6(3)
C34 Zr1 B1 160.6(2)
C35 Zr1 B1 162.2(3)
S1 Zr1 B1 70.81(15)
S2 Zr1 B1 66.16(15)
H22 Zr2 Cl11 78.1(18)
H22 Zr2 C61 158.4(18)
Cl11 Zr2 C61 84.3(4)
H22 Zr2 Cl12 74.8(16)
Cl11 Zr2 Cl12 90.69(8)
C61 Zr2 Cl12 93.2(3)
H22 Zr2 C65 151.5(17)
Cl11 Zr2 C65 113.2(5)
C61 Zr2 C65 32.4(5)
Cl12 Zr2 C65 78.9(3)
H22 Zr2 C62 155.4(17)
Cl11 Zr2 C62 86.8(2)
C61 Zr2 C62 32.2(4)
Cl12 Zr2 C62 125.3(2)
C65 Zr2 C62 52.9(3)
H22 Zr2 C63 147.6(17)
Cl11 Zr2 C63 116.3(2)
C61 Zr2 C63 52.9(3)
Cl12 Zr2 C63 130.3(2)
C65 Zr2 C63 52.7(4)
C62 Zr2 C63 31.5(3)
H22 Zr2 C64 146.0(18)
Cl11 Zr2 C64 136.0(3)
C61 Zr2 C64 52.8(4)
Cl12 Zr2 C64 100.1(3)
C65 Zr2 C64 31.6(5)
C62 Zr2 C64 52.2(3)
C63 Zr2 C64 31.7(3)
H22 Zr2 S12 73.8(18)
Cl11 Zr2 S12 150.85(7)
C61 Zr2 S12 124.8(4)
Cl12 Zr2 S12 89.04(7)
C65 Zr2 S12 95.3(5)
C62 Zr2 S12 116.6(2)
C63 Zr2 S12 85.19(19)
C64 Zr2 S12 72.5(3)
H22 Zr2 S11 78.0(16)
Cl11 Zr2 S11 84.67(7)
C61 Zr2 S11 113.0(3)
Cl12 Zr2 S11 152.76(7)
C65 Zr2 S11 127.5(3)
C62 Zr2 S11 81.3(2)
C63 Zr2 S11 74.9(2)
C64 Zr2 S11 101.8(4)
S12 Zr2 S11 82.38(6)
H22 Zr2 B2 11.6(16)
Cl11 Zr2 B2 80.57(15)
C61 Zr2 B2 164.8(4)
Cl12 Zr2 B2 85.92(16)
C65 Zr2 B2 159.4(4)
C62 Zr2 B2 146.6(3)
C63 Zr2 B2 136.5(2)
C64 Zr2 B2 142.2(3)
S12 Zr2 B2 70.34(14)
S11 Zr2 B2 66.84(16)
N21 B1 N11 109.5(6)
N21 B1 Zr1 94.6(4)
N11 B1 Zr1 98.5(4)
N51 B2 N41 108.1(6)
N51 B2 Zr2 98.1(4)
N41 B2 Zr2 94.4(4)
C11 S1 Zr1 108.1(2)
C21 S2 Zr1 104.2(2)
C41 S11 Zr2 105.5(2)
C51 S12 Zr2 109.5(2)
C11 N11 C12 108.6(6)
C11 N11 B1 129.4(6)
C12 N11 B1 121.9(6)
C11 N12 C13 107.9(6)
C11 N12 C14 127.6(6)
C13 N12 C14 124.2(6)
C21 N21 C22 107.6(6)
C21 N21 B1 126.5(5)
C22 N21 B1 125.8(6)
C21 N22 C23 107.8(5)
C21 N22 C24 127.1(6)
C23 N22 C24 125.1(5)
C41 N41 C42 107.7(6)
C41 N41 B2 126.9(6)
C42 N41 B2 125.0(6)
C41 N42 C43 107.6(6)
C41 N42 C44 127.4(6)
C43 N42 C44 125.0(5)
C51 N51 C52 108.3(6)
C51 N51 B2 130.1(6)
C52 N51 B2 121.6(6)
C51 N52 C53 107.3(6)
C51 N52 C54 128.1(6)
C53 N52 C54 124.5(6)
N11 C11 N12 107.4(6)
N11 C11 S1 127.1(5)
N12 C11 S1 125.5(5)
C13 C12 N11 108.6(7)
C12 C13 N12 107.6(7)
N12 C14 C16 108.8(7)
N12 C14 C15 108.9(6)
C16 C14 C15 110.9(7)
N12 C14 C17 109.8(6)
C16 C14 C17 107.0(7)
C15 C14 C17 111.4(8)
N21 C21 N22 109.1(5)
N21 C21 S2 122.9(5)
N22 C21 S2 128.0(5)
C23 C22 N21 108.7(6)
C22 C23 N22 106.8(6)
N22 C24 C27 108.8(6)
N22 C24 C26 109.2(6)
C27 C24 C26 112.9(7)
N22 C24 C25 108.4(6)
C27 C24 C25 108.3(6)
C26 C24 C25 109.1(6)
C35 C31 C32 108.1(8)
C35 C31 Zr1 74.3(5)
C32 C31 Zr1 72.6(4)
C33 C32 C31 107.4(8)
C33 C32 Zr1 74.2(5)
C31 C32 Zr1 74.5(5)
C34 C33 C32 108.2(8)
C34 C33 Zr1 74.4(5)
C32 C33 Zr1 73.0(4)
C35 C34 C33 108.7(8)
C35 C34 Zr1 74.2(4)
C33 C34 Zr1 73.2(4)
C34 C35 C31 107.6(8)
C34 C35 Zr1 73.6(4)
C31 C35 Zr1 73.2(5)
N41 C41 N42 108.4(6)
N41 C41 S11 123.6(5)
N42 C41 S11 128.0(5)
C43 C42 N41 108.8(6)
C42 C43 N42 107.4(6)
N42 C44 C47 109.7(6)
N42 C44 C45 108.0(6)
C47 C44 C45 113.3(7)
N42 C44 C46 108.2(6)
C47 C44 C46 108.4(6)
C45 C44 C46 109.1(6)
N51 C51 N52 107.9(6)
N51 C51 S12 126.4(5)
N52 C51 S12 125.7(5)
C53 C52 N51 108.8(6)
C52 C53 N52 107.7(6)
N52 C54 C56 110.1(6)
N52 C54 C57 109.3(6)
C56 C54 C57 107.1(6)
N52 C54 C55 107.6(6)
C56 C54 C55 112.2(7)
C57 C54 C55 110.5(7)
C62 C61 C65 106.9(10)
C62 C61 Zr2 74.7(5)
C65 C61 Zr2 74.0(5)
C63 C62 C61 108.5(9)
C63 C62 Zr2 74.6(5)
C61 C62 Zr2 73.1(5)
C62 C63 C64 108.0(10)
C62 C63 Zr2 73.9(5)
C64 C63 Zr2 74.5(6)
C65 C64 C63 108.4(11)
C65 C64 Zr2 73.0(7)
C63 C64 Zr2 73.8(5)
C64 C65 C61 108.1(10)
C64 C65 Zr2 75.5(6)
C61 C65 Zr2 73.6(6)

loop_
_geom_bond_atom_site_label_1
_geom_bond_atom_site_label_2
_geom_bond_distance
Zr1 H12 2.30(5)
Zr1 Cl2 2.458(2)
Zr1 C32 2.483(8)
Zr1 Cl1 2.486(2)
Zr1 C33 2.498(7)
Zr1 C31 2.507(8)
Zr1 C34 2.513(7)
Zr1 C35 2.521(8)
Zr1 S1 2.6247(19)
Zr1 S2 2.661(2)
Zr1 B1 3.155(8)
Zr2 H22 2.12(4)
Zr2 Cl11 2.449(2)
Zr2 C61 2.486(9)
Zr2 Cl12 2.488(2)
Zr2 C65 2.490(9)
Zr2 C62 2.505(8)
Zr2 C63 2.513(8)
Zr2 C64 2.521(10)
Zr2 S12 2.6281(19)
Zr2 S11 2.6608(19)
Zr2 B2 3.183(8)
B1 N21 1.542(10)
B1 N11 1.547(10)
B2 N51 1.544(10)
B2 N41 1.560(10)
S1 C11 1.732(7)
S2 C21 1.735(6)
S11 C41 1.734(7)
S12 C51 1.729(7)
N11 C11 1.340(9)
N11 C12 1.372(9)
N12 C11 1.363(9)
N12 C13 1.383(10)
N12 C14 1.509(10)
N21 C21 1.332(8)
N21 C22 1.404(8)
N22 C21 1.362(8)
N22 C23 1.406(9)
N22 C24 1.511(9)
N41 C41 1.342(9)
N41 C42 1.380(8)
N42 C41 1.356(8)
N42 C43 1.391(9)
N42 C44 1.508(9)
N51 C51 1.350(8)
N51 C52 1.374(9)
N52 C51 1.361(9)
N52 C53 1.401(9)
N52 C54 1.506(9)
C12 C13 1.322(12)
C14 C16 1.518(12)
C14 C15 1.536(13)
C14 C17 1.548(11)
C22 C23 1.338(10)
C24 C27 1.513(11)
C24 C26 1.526(10)
C24 C25 1.555(10)
C31 C35 1.408(14)
C31 C32 1.412(13)
C32 C33 1.403(12)
C33 C34 1.397(13)
C34 C35 1.394(12)
C42 C43 1.329(10)
C44 C47 1.516(11)
C44 C45 1.533(11)
C44 C46 1.553(10)
C52 C53 1.322(11)
C54 C56 1.521(10)
C54 C57 1.526(11)
C54 C55 1.536(11)
C61 C62 1.385(16)
C61 C65 1.39(2)
C62 C63 1.361(12)
C63 C64 1.374(14)
C64 C65 1.36(2)
